data_7121714
loop_
_publ_author_name
'Wang, Peng-Fei'
'Bao, Song-Song'
'Huang, Xin-Da'
'Akutagawa, T.'
'Zheng, Li-Min'

_publ_section_title
;
 Temperature controlled formation of polar copper phosphonates showing
 large dielectric anisotropy and a dehydration-induced switch from
 ferromagnetic to antiferromagnetic interactions.
;
_journal_issue 49
_journal_name_full 'Chemical communications (Cambridge, England)'
_journal_page_first 6276
_journal_page_last 6279
_journal_paper_doi 10.1039/c8cc02819b
_journal_volume 54
_journal_year 2018
_chemical_formula_moiety 'C14 H12 Cu3 O12 P2'
_chemical_formula_sum 'C14 H12 Cu3 O12 P2'
_chemical_formula_weight 624.80
_space_group_crystal_system orthorhombic
_space_group_IT_number 60
_space_group_name_Hall '-P 2n 2ab'
_space_group_name_H-M_alt 'P b c n'
_symmetry_space_group_name_Hall '-P 2n 2ab'
_symmetry_space_group_name_H-M 'P b c n'
_atom_sites_solution_hydrogens mixed
_audit_creation_method SHELXL-2013
_audit_update_record
;
2018-04-05 deposited with the CCDC.
2018-05-23 downloaded from the CCDC.
;
_cell_angle_alpha 90
_cell_angle_beta 90
_cell_angle_gamma 90
_cell_formula_units_Z 4
_cell_length_a 22.650(3)
_cell_length_b 8.8845(11)
_cell_length_c 8.9245(11)
_cell_measurement_reflns_used 2610
_cell_measurement_temperature 123(2)
_cell_measurement_theta_max 23.892
_cell_measurement_theta_min 2.463
_cell_volume 1795.9(4)
_computing_cell_refinement SMART
_computing_data_collection 'SMART (Bruker, 2000)'
_computing_data_reduction 'SAINT (Bruker, 2000)'
_computing_molecular_graphics SHELXTL
_computing_publication_material SHELXTL
_computing_structure_refinement 'SHELXL-2013 (Sheldrick, 2013)'
_computing_structure_solution 'SHELXTL (Bruker, 2000)'
_diffrn_ambient_temperature 123(2)
_diffrn_measured_fraction_theta_full 0.838
_diffrn_measured_fraction_theta_max 0.999
_diffrn_measurement_device_type 'Bruker D8'
_diffrn_radiation_type MoK\a
_diffrn_radiation_wavelength 0.71073
_diffrn_reflns_av_R_equivalents 0.0739
_diffrn_reflns_av_unetI/netI 0.0408
_diffrn_reflns_Laue_measured_fraction_full 0.838
_diffrn_reflns_Laue_measured_fraction_max 0.999
_diffrn_reflns_limit_h_max 25
_diffrn_reflns_limit_h_min -25
_diffrn_reflns_limit_k_max 9
_diffrn_reflns_limit_k_min -10
_diffrn_reflns_limit_l_max 7
_diffrn_reflns_limit_l_min -10
_diffrn_reflns_number 9533
_diffrn_reflns_point_group_measured_fraction_full 0.838
_diffrn_reflns_point_group_measured_fraction_max 0.999
_diffrn_reflns_theta_full 25.242
_diffrn_reflns_theta_max 23.733
_diffrn_reflns_theta_min 2.462
_exptl_absorpt_coefficient_mu 3.768
_exptl_absorpt_correction_T_max 0.831
_exptl_absorpt_correction_T_min 0.500
_exptl_absorpt_correction_type multi-scan
_exptl_absorpt_process_details 'SADABS(Bruker, 2000)'
_exptl_crystal_colour 'light blue'
_exptl_crystal_density_diffrn 2.311
_exptl_crystal_description sheet-like
_exptl_crystal_F_000 1236
_exptl_crystal_size_max 0.200
_exptl_crystal_size_mid 0.200
_exptl_crystal_size_min 0.050
_refine_diff_density_max 0.573
_refine_diff_density_min -0.454
_refine_diff_density_rms 0.109
_refine_ls_extinction_method none
_refine_ls_goodness_of_fit_ref 1.004
_refine_ls_hydrogen_treatment constr
_refine_ls_matrix_type full
_refine_ls_number_parameters 141
_refine_ls_number_reflns 1364
_refine_ls_number_restraints 0
_refine_ls_restrained_S_all 1.004
_refine_ls_R_factor_all 0.0494
_refine_ls_R_factor_gt 0.0334
_refine_ls_shift/su_max 0.000
_refine_ls_shift/su_mean 0.000
_refine_ls_structure_factor_coef Fsqd
_refine_ls_weighting_details 'w=1/[\s^2^(Fo^2^)+(0.0365P)^2^+4.9220P] where P=(Fo^2^+2Fc^2^)/3'
_refine_ls_weighting_scheme calc
_refine_ls_wR_factor_gt 0.0721
_refine_ls_wR_factor_ref 0.0774
_reflns_Friedel_coverage 0.000
_reflns_number_gt 1094
_reflns_number_total 1364
_reflns_threshold_expression 'I > 2\s(I)'
_cod_data_source_file c8cc02819b2.cif
_cod_data_source_block 2
_cod_depositor_comments 'Adding full bibliography for 7121713--7121714.cif.'
_cod_database_code 7121714
_shelx_space_group_comment
;
The symmetry employed for this shelxl refinement is uniquely defined
by the following loop, which should always be used as a source of
symmetry information in preference to the above space-group names.
They are only intended as comments.
;
_shelx_estimated_absorpt_t_min 0.519
_shelx_estimated_absorpt_t_max 0.834
_shelxl_version_number 2013-4

loop_
_space_group_symop_operation_xyz
'x, y, z'
'-x+1/2, -y+1/2, z+1/2'
'-x, y, -z+1/2'
'x+1/2, -y+1/2, -z'
'-x, -y, -z'
'x-1/2, y-1/2, -z-1/2'
'x, -y, z-1/2'
'-x-1/2, y-1/2, z'

loop_
_atom_site_label
_atom_site_type_symbol
_atom_site_fract_x
_atom_site_fract_y
_atom_site_fract_z
_atom_site_U_iso_or_equiv
_atom_site_adp_type
_atom_site_occupancy
_atom_site_site_symmetry_order
_atom_site_calc_flag
_atom_site_refinement_flags_posn
_atom_site_refinement_flags_adp
_atom_site_refinement_flags_occupancy
Cu1 Cu 0.5000 0.38216(10) 0.7500 0.0102(2) Uani 1 2 d S T P
Cu2 Cu 0.43471(3) 0.13637(6) 0.18085(6) 0.01066(19) Uani 1 1 d . . .
P1 P 0.43386(6) 0.18493(14) 0.52664(14) 0.0111(3) Uani 1 1 d . . .
C1 C 0.3608(2) 0.2599(5) 0.4862(5) 0.0120(11) Uani 1 1 d . . .
C2 C 0.3112(2) 0.2102(6) 0.5631(5) 0.0156(12) Uani 1 1 d . . .
H2 H 0.3151 0.1330 0.6361 0.019 Uiso 1 1 calc R U .
C3 C 0.2559(2) 0.2716(6) 0.5351(6) 0.0179(13) Uani 1 1 d . . .
H3 H 0.2223 0.2341 0.5867 0.021 Uiso 1 1 calc R U .
C4 C 0.2496(2) 0.3862(6) 0.4331(5) 0.0170(12) Uani 1 1 d . . .
H4 H 0.2116 0.4271 0.4136 0.020 Uiso 1 1 calc R U .
C5 C 0.2989(2) 0.4426(6) 0.3583(5) 0.0154(12) Uani 1 1 d . . .
H5 H 0.2950 0.5243 0.2904 0.018 Uiso 1 1 calc R U .
C6 C 0.3539(2) 0.3781(5) 0.3840(5) 0.0107(11) Uani 1 1 d . . .
C7 C 0.4065(2) 0.4371(6) 0.3003(5) 0.0105(11) Uani 1 1 d . . .
O1 O 0.47425(14) 0.3178(4) 0.5558(3) 0.0127(8) Uani 1 1 d . . .
O2 O 0.42609(15) 0.0788(4) 0.6589(3) 0.0136(8) Uani 1 1 d . . .
O3 O 0.45522(15) 0.0986(4) 0.3863(3) 0.0141(8) Uani 1 1 d . . .
O4 O 0.43579(15) 0.3552(4) 0.2135(3) 0.0124(8) Uani 1 1 d . . .
O5 O 0.42027(14) 0.5748(4) 0.3232(3) 0.0120(8) Uani 1 1 d . . .
O1W O 0.40174(14) 0.1703(4) -0.0181(3) 0.0122(8) Uani 1 1 d . . .
H1WA H 0.4167 0.1109 -0.0824 0.018 Uiso 1 1 d R U .
H1WB H 0.4060 0.2612 -0.0457 0.018 Uiso 1 1 d R U .

loop_
_atom_site_aniso_label
_atom_site_aniso_U_11
_atom_site_aniso_U_22
_atom_site_aniso_U_33
_atom_site_aniso_U_23
_atom_site_aniso_U_13
_atom_site_aniso_U_12
Cu1 0.0115(5) 0.0087(5) 0.0103(4) 0.000 0.0008(3) 0.000
Cu2 0.0157(3) 0.0068(3) 0.0094(3) -0.0010(2) -0.0018(3) -0.0010(3)
P1 0.0157(7) 0.0080(7) 0.0095(6) -0.0004(5) -0.0007(6) 0.0015(6)
C1 0.018(3) 0.008(3) 0.010(2) -0.005(2) -0.004(2) 0.001(2)
C2 0.021(3) 0.011(3) 0.015(3) 0.003(2) -0.004(2) 0.000(2)
C3 0.013(3) 0.022(3) 0.018(3) -0.007(3) 0.004(2) -0.007(2)
C4 0.016(3) 0.015(3) 0.020(3) -0.005(2) -0.001(2) 0.003(2)
C5 0.020(3) 0.009(3) 0.018(3) 0.002(2) -0.002(2) 0.001(2)
C6 0.013(3) 0.005(3) 0.014(2) -0.003(2) -0.002(2) -0.001(2)
C7 0.014(3) 0.009(3) 0.009(3) 0.005(2) -0.008(2) -0.001(2)
O1 0.0141(19) 0.0132(19) 0.0108(18) -0.0044(15) 0.0020(14) -0.0021(15)
O2 0.023(2) 0.0074(17) 0.0103(17) -0.0003(14) -0.0027(15) 0.0037(15)
O3 0.024(2) 0.0113(19) 0.0065(16) -0.0024(15) -0.0017(15) 0.0056(16)
O4 0.0163(19) 0.0084(19) 0.0125(17) -0.0025(14) 0.0024(15) -0.0003(16)
O5 0.015(2) 0.0076(18) 0.0133(17) 0.0002(15) 0.0034(14) -0.0010(15)
O1W 0.0193(19) 0.0058(18) 0.0115(17) 0.0001(14) -0.0013(15) -0.0011(15)

loop_
_atom_type_symbol
_atom_type_description
_atom_type_scat_dispersion_real
_atom_type_scat_dispersion_imag
_atom_type_scat_source
C C 0.0033 0.0016 'International Tables Vol C Tables 4.2.6.8 and 6.1.1.4'
H H 0.0000 0.0000 'International Tables Vol C Tables 4.2.6.8 and 6.1.1.4'
O O 0.0106 0.0060 'International Tables Vol C Tables 4.2.6.8 and 6.1.1.4'
P P 0.1023 0.0942 'International Tables Vol C Tables 4.2.6.8 and 6.1.1.4'
Cu Cu 0.3201 1.2651 'International Tables Vol C Tables 4.2.6.8 and 6.1.1.4'

loop_
_geom_angle_atom_site_label_1
_geom_angle_atom_site_label_2
_geom_angle_atom_site_label_3
_geom_angle
_geom_angle_site_symmetry_1
_geom_angle_site_symmetry_3
O1 Cu1 O1 145.3(2) 3_656 .
O1 Cu1 O5 94.55(13) 3_656 5_666
O1 Cu1 O5 92.13(13) . 5_666
O1 Cu1 O5 92.13(13) 3_656 7_566
O1 Cu1 O5 94.55(13) . 7_566
O5 Cu1 O5 157.5(2) 5_666 7_566
O3 Cu2 O2 87.04(14) . 7
O3 Cu2 O1W 171.44(14) . .
O2 Cu2 O1W 91.26(13) 7 .
O3 Cu2 O4 91.63(13) . .
O2 Cu2 O4 174.27(14) 7 .
O1W Cu2 O4 89.23(13) . .
O1 P1 O2 114.81(19) . .
O1 P1 O3 109.66(19) . .
O2 P1 O3 110.93(19) . .
O1 P1 C1 107.3(2) . .
O2 P1 C1 106.0(2) . .
O3 P1 C1 107.8(2) . .
C2 C1 C6 118.1(4) . .
C2 C1 P1 121.4(4) . .
C6 C1 P1 120.3(4) . .
C3 C2 C1 121.0(5) . .
C3 C2 H2 119.5 . .
C1 C2 H2 119.5 . .
C4 C3 C2 120.4(5) . .
C4 C3 H3 119.8 . .
C2 C3 H3 119.8 . .
C3 C4 C5 120.0(5) . .
C3 C4 H4 120.0 . .
C5 C4 H4 120.0 . .
C6 C5 C4 119.4(5) . .
C6 C5 H5 120.3 . .
C4 C5 H5 120.3 . .
C5 C6 C1 121.1(5) . .
C5 C6 C7 119.0(4) . .
C1 C6 C7 120.0(4) . .
O4 C7 O5 121.6(5) . .
O4 C7 C6 121.7(4) . .
O5 C7 C6 116.6(4) . .
P1 O1 Cu1 124.84(19) . .
P1 O2 Cu2 132.9(2) . 7_556
P1 O3 Cu2 127.6(2) . .
C7 O4 Cu2 131.2(3) . .
C7 O5 Cu1 111.0(3) . 5_666
Cu2 O1W H1WA 111.5 . .
Cu2 O1W H1WB 111.6 . .
H1WA O1W H1WB 110.4 . .

loop_
_geom_bond_atom_site_label_1
_geom_bond_atom_site_label_2
_geom_bond_distance
_geom_bond_site_symmetry_2
Cu1 O1 1.916(3) 3_656
Cu1 O1 1.916(3) .
Cu1 O5 1.958(3) 5_666
Cu1 O5 1.958(3) 7_566
Cu2 O3 1.921(3) .
Cu2 O2 1.932(3) 7
Cu2 O1W 1.949(3) .
Cu2 O4 1.966(3) .
P1 O1 1.516(3) .
P1 O2 1.521(3) .
P1 O3 1.546(3) .
P1 C1 1.821(5) .
C1 C2 1.389(7) .
C1 C6 1.399(7) .
C2 C3 1.387(7) .
C2 H2 0.9500 .
C3 C4 1.374(7) .
C3 H3 0.9500 .
C4 C5 1.395(7) .
C4 H4 0.9500 .
C5 C6 1.391(7) .
C5 H5 0.9500 .
C6 C7 1.500(7) .
C7 O4 1.253(6) .
C7 O5 1.280(6) .
O2 Cu2 1.932(3) 7_556
O5 Cu1 1.958(3) 5_666
O1W H1WA 0.8500 .
O1W H1WB 0.8501 .

loop_
_geom_hbond_atom_site_label_D
_geom_hbond_atom_site_label_H
_geom_hbond_atom_site_label_A
_geom_hbond_distance_DH
_geom_hbond_distance_HA
_geom_hbond_distance_DA
_geom_hbond_angle_DHA
_geom_hbond_site_symmetry_A
O1W H1WB O5 0.85 1.90 2.703(4) 158.2 7_565
O1W H1WA O3 0.85 2.07 2.811(5) 144.6 7
O1W H1WA O2 0.85 2.34 3.046(4) 141.2 1_554

loop_
_geom_torsion_atom_site_label_1
_geom_torsion_atom_site_label_2
_geom_torsion_atom_site_label_3
_geom_torsion_atom_site_label_4
_geom_torsion
_geom_torsion_site_symmetry_4
O1 P1 C1 C2 -127.5(4) .
O2 P1 C1 C2 -4.4(4) .
O3 P1 C1 C2 114.5(4) .
O1 P1 C1 C6 47.6(4) .
O2 P1 C1 C6 170.7(4) .
O3 P1 C1 C6 -70.5(4) .
C6 C1 C2 C3 2.6(7) .
P1 C1 C2 C3 177.8(4) .
C1 C2 C3 C4 -1.9(8) .
C2 C3 C4 C5 -0.7(8) .
C3 C4 C5 C6 2.3(7) .
C4 C5 C6 C1 -1.5(7) .
C4 C5 C6 C7 178.6(4) .
C2 C1 C6 C5 -1.0(7) .
P1 C1 C6 C5 -176.2(4) .
C2 C1 C6 C7 179.0(4) .
P1 C1 C6 C7 3.8(6) .
C5 C6 C7 O4 -118.7(5) .
C1 C6 C7 O4 61.3(6) .
C5 C6 C7 O5 62.1(6) .
C1 C6 C7 O5 -117.9(5) .
O2 P1 O1 Cu1 -14.5(3) .
O3 P1 O1 Cu1 -140.1(2) .
C1 P1 O1 Cu1 103.0(3) .
O1 P1 O2 Cu2 -127.7(3) 7_556
O3 P1 O2 Cu2 -2.7(4) 7_556
C1 P1 O2 Cu2 114.0(3) 7_556
O1 P1 O3 Cu2 -87.5(3) .
O2 P1 O3 Cu2 144.6(2) .
C1 P1 O3 Cu2 29.0(3) .
O5 C7 O4 Cu2 168.2(3) .
C6 C7 O4 Cu2 -11.0(7) .
O4 C7 O5 Cu1 -14.4(5) 5_666
C6 C7 O5 Cu1 164.9(3) 5_666
